data_7710522
loop_
_publ_author_name
'Fontana, Liniquer A.'
'Rigolin, Vitor H.'
'Ribeiro, Marcos A.'
'Barros, Wdeson P.'
'Megiatto, Jackson D.'

_publ_section_title
;
 A synthetic tactic to substitute axial ligands in sterically demanding
 Ru(ii)porphyrinates
;
_journal_name_full 'Dalton Transactions'
_journal_paper_doi 10.1039/D2DT01095J
_journal_year 2022
_chemical_formula_moiety 'C62 H46 N4 O2 Ru S2, C H3 O0.486 S0.486, C H3 O0.514 S0.514'
_chemical_formula_sum 'C64 H52 N4 O3 Ru S3'
_chemical_formula_weight 1122.34
_space_group_crystal_system triclinic
_space_group_IT_number 2
_space_group_name_Hall '-P 1'
_space_group_name_H-M_alt 'P -1'
_atom_sites_solution_hydrogens geom
_audit_creation_date 2022-05-18
_audit_creation_method
;
Olex2 1.5
(compiled 2022.04.07 svn.rca3783a for OlexSys, GUI svn.r6498)
;
_audit_update_record
;
2022-05-18 deposited with the CCDC.	2022-05-31 downloaded from the CCDC.
;
_cell_angle_alpha 104.4200(10)
_cell_angle_beta 90.0060(10)
_cell_angle_gamma 100.4600(10)
_cell_formula_units_Z 2
_cell_length_a 9.05560(10)
_cell_length_b 14.09280(10)
_cell_length_c 20.61510(10)
_cell_measurement_reflns_used 14976
_cell_measurement_temperature 100
_cell_measurement_theta_max 30.4221106457
_cell_measurement_theta_min 1.78126439649
_cell_volume 2502.81(4)
_computing_data_collection MXCube
_computing_data_reduction 'XDS (Kabsch, 2010)'
_computing_molecular_graphics 'Olex2 1.5 (Dolomanov et al., 2009)'
_computing_publication_material 'Olex2 1.5 (Dolomanov et al., 2009)'
_computing_structure_refinement 'SHELXL 2018/3 (Sheldrick, 2015)'
_computing_structure_solution XT
_diffrn_ambient_temperature 100
_diffrn_measured_fraction_theta_full 0.889
_diffrn_measured_fraction_theta_max 0.883
_diffrn_measurement_device_type 'MX2 LNLS'
_diffrn_radiation_type synchrotron
_diffrn_radiation_wavelength 0.82602
_diffrn_reflns_av_R_equivalents 0.0228
_diffrn_reflns_av_unetI/netI 0.0134
_diffrn_reflns_Laue_measured_fraction_full 0.889
_diffrn_reflns_Laue_measured_fraction_max 0.883
_diffrn_reflns_limit_h_max 10
_diffrn_reflns_limit_h_min -10
_diffrn_reflns_limit_k_max 16
_diffrn_reflns_limit_k_min -16
_diffrn_reflns_limit_l_max 24
_diffrn_reflns_limit_l_min -24
_diffrn_reflns_number 52098
_diffrn_reflns_point_group_measured_fraction_full 0.889
_diffrn_reflns_point_group_measured_fraction_max 0.883
_diffrn_reflns_theta_full 29.710
_diffrn_reflns_theta_max 29.839
_diffrn_reflns_theta_min 2.374
_exptl_absorpt_coefficient_mu 0.742
_exptl_absorpt_correction_T_max 1
_exptl_absorpt_correction_T_min 0.938
_exptl_absorpt_correction_type empirical
_exptl_absorpt_process_details 'XDS (Kabsch, 2010)'
_exptl_crystal_colour red
_exptl_crystal_colour_primary red
_exptl_crystal_density_diffrn 1.489
_exptl_crystal_description needle
_exptl_crystal_F_000 1160
_exptl_crystal_size_max 0.2
_exptl_crystal_size_mid 0.15
_exptl_crystal_size_min 0.1
_refine_diff_density_max 0.649
_refine_diff_density_min -0.651
_refine_diff_density_rms 0.060
_refine_ls_extinction_method none
_refine_ls_goodness_of_fit_ref 1.063
_refine_ls_hydrogen_treatment constr
_refine_ls_matrix_type full
_refine_ls_number_parameters 721
_refine_ls_number_reflns 8075
_refine_ls_number_restraints 30
_refine_ls_restrained_S_all 1.066
_refine_ls_R_factor_all 0.0361
_refine_ls_R_factor_gt 0.0331
_refine_ls_shift/su_max 0.003
_refine_ls_shift/su_mean 0.000
_refine_ls_structure_factor_coef Fsqd
_refine_ls_weighting_details 'w=1/[\s^2^(Fo^2^)+(0.0506P)^2^+2.6776P] where P=(Fo^2^+2Fc^2^)/3'
_refine_ls_weighting_scheme calc
_refine_ls_wR_factor_gt 0.0911
_refine_ls_wR_factor_ref 0.0936
_reflns_Friedel_coverage 0.000
_reflns_number_gt 7370
_reflns_number_total 8075
_reflns_threshold_expression 'I > 2\s(I)'
_cod_data_source_file d2dt01095j2.cif
_cod_data_source_block shelxt_CCDC1
_cod_database_code 7710522
_shelx_shelxl_version_number 2018/3
_shelx_space_group_comment
;
The symmetry employed for this shelxl refinement is uniquely defined
by the following loop, which should always be used as a source of
symmetry information in preference to the above space-group names.
They are only intended as comments.
;
_shelx_estimated_absorpt_t_max 0.929
_shelx_estimated_absorpt_t_min 0.866
_olex2_refinement_description
;
1. Fixed Uiso
 At 1.2 times of:
  All C(H) groups
 At 1.5 times of:
  All C(H,H,H) groups
2. Restrained distances
 S4-C66 = S3-C65 = S4-C63 = S3-C64
 1.8 with sigma of 0.02
 C66-C63
 2.7 with sigma of 0.04
 C64-C65
 2.7 with sigma of 0.04
3. Uiso/Uaniso restraints and constraints
Uanis(C66) \\sim Ueq, Uanis(C64) \\sim Ueq, Uanis(C63) \\sim Ueq, Uanis(C65)
\\sim Ueq: with sigma of 0.01 and sigma for terminal atoms of 0.02
4. Others
 Sof(S4)=Sof(O3)=Sof(C66)=Sof(H66A)=Sof(H66B)=Sof(H66C)=Sof(C65)=Sof(H65A)=
 Sof(H65B)=Sof(H65C)=1-FVAR(1)
 Sof(S3)=Sof(O4)=Sof(C64)=Sof(H64A)=Sof(H64B)=Sof(H64C)=Sof(C63)=Sof(H63A)=
 Sof(H63B)=Sof(H63C)=FVAR(1)
5.a Aromatic/amide H refined with riding coordinates:
 C8(H8), C10(H10), C20(H20), C57(H57), C17(H17), C32(H32), C7(H7), C2(H2),
 C3(H3), C13(H13), C46(H46), C18(H18), C56(H56), C22(H22), C31(H31), C54(H54),
 C38(H38), C40(H40), C12(H12), C43(H43), C34(H34), C35(H35), C39(H39), C51(H51),
  C55(H55), C52(H52), C49(H49), C25(H25), C48(H48), C44(H44), C24(H24),
 C29(H29), C28(H28), C23(H23)
5.b Idealised Me refined as rotating group:
 C59(H59A,H59B,H59C), C60(H60A,H60B,H60C), C61(H61A,H61B,H61C), C62(H62A,H62B,
 H62C), C64(H64A,H64B,H64C), C66(H66A,H66B,H66C), C65(H65A,H65B,H65C), C63(H63A,
 H63B,H63C)
;
_olex2_submission_special_instructions 'No special instructions were received'

loop_
_space_group_symop_operation_xyz
'x, y, z'
'-x, -y, -z'

loop_
_atom_site_label
_atom_site_type_symbol
_atom_site_fract_x
_atom_site_fract_y
_atom_site_fract_z
_atom_site_U_iso_or_equiv
_atom_site_adp_type
_atom_site_occupancy
_atom_site_site_symmetry_order
_atom_site_calc_flag
_atom_site_refinement_flags_posn
_atom_site_refinement_flags_adp
_atom_site_refinement_flags_occupancy
_atom_site_disorder_assembly
_atom_site_disorder_group
Ru1 Ru 0.58068(2) 0.25897(2) 0.85228(2) 0.02155(8) Uani 1 1 d . . . . .
S2 S 0.50059(7) 0.31315(4) 0.95870(3) 0.02424(14) Uani 1 1 d . . . . .
S1 S 0.64568(7) 0.20371(5) 0.74167(3) 0.02710(15) Uani 1 1 d . . . . .
N4 N 0.3714(2) 0.17126(15) 0.83026(10) 0.0242(4) Uani 1 1 d . . . . .
O2 O 0.3601(2) 0.35375(14) 0.96426(9) 0.0324(4) Uani 1 1 d . . . . .
N1 N 0.6557(2) 0.14243(15) 0.87697(10) 0.0246(4) Uani 1 1 d . . . . .
O1 O 0.7952(2) 0.17811(15) 0.72772(10) 0.0380(5) Uani 1 1 d . . . . .
N2 N 0.7894(2) 0.34715(15) 0.87716(10) 0.0251(4) Uani 1 1 d . . . . .
N3 N 0.5074(2) 0.37528(15) 0.82773(10) 0.0252(4) Uani 1 1 d . . . . .
C9 C 0.2467(3) 0.20030(19) 0.80857(12) 0.0254(5) Uani 1 1 d . . . . .
C15 C 0.7458(3) 0.49785(18) 0.84624(13) 0.0264(5) Uani 1 1 d . . . . .
C1 C 0.7965(3) 0.14606(19) 0.90344(12) 0.0258(5) Uani 1 1 d . . . . .
C8 C 0.1212(3) 0.11759(19) 0.79635(12) 0.0279(5) Uani 1 1 d . . . . .
H8 H 0.021916 0.117700 0.781549 0.034 Uiso 1 1 calc R U . . .
C6 C 0.3289(3) 0.07241(18) 0.83142(12) 0.0258(5) Uani 1 1 d . . . . .
C4 C 0.5734(3) 0.04853(18) 0.87322(12) 0.0258(5) Uani 1 1 d . . . . .
C21 C 0.8159(3) 0.60080(19) 0.83986(14) 0.0301(6) Uani 1 1 d . . . . .
C10 C 0.2450(3) 0.29321(19) 0.79692(12) 0.0262(5) Uani 1 1 d . . . . .
H10 H 0.151223 0.302983 0.781656 0.031 Uiso 1 1 calc R U . . .
C20 C 0.9132(3) 0.22863(19) 0.91629(12) 0.0265(5) Uani 1 1 d . . . . .
H20 H 1.004486 0.220941 0.935339 0.032 Uiso 1 1 calc R U . . .
C16 C 0.8339(3) 0.44439(18) 0.87361(12) 0.0254(5) Uani 1 1 d . . . . .
C58 C 0.3580(3) -0.09272(19) 0.84738(13) 0.0288(6) Uani 1 1 d . . . . .
C19 C 0.9105(3) 0.32144(19) 0.90416(12) 0.0249(5) Uani 1 1 d . . . . .
C57 C 0.2805(3) -0.1147(2) 0.90197(14) 0.0317(6) Uani 1 1 d . . . . .
H57 H 0.268732 -0.062098 0.939527 0.038 Uiso 1 1 calc R U . . .
C11 C 0.3645(3) 0.37370(19) 0.80500(12) 0.0266(5) Uani 1 1 d . . . . .
C5 C 0.4236(3) 0.01466(18) 0.85016(12) 0.0260(5) Uani 1 1 d . . . . .
C17 C 0.9865(3) 0.47988(19) 0.90021(13) 0.0286(6) Uani 1 1 d . . . . .
H17 H 1.043710 0.544684 0.903793 0.034 Uiso 1 1 calc R U . . .
C32 C 0.9696(3) 0.4579(2) 0.72847(14) 0.0355(6) Uani 1 1 d . . . . .
H32 H 1.002887 0.456324 0.771815 0.043 Uiso 1 1 calc R U . . .
C37 C 0.8846(3) 0.1189(2) 0.49711(14) 0.0379(7) Uani 1 1 d . . . . .
C7 C 0.1723(3) 0.03996(19) 0.81005(13) 0.0285(5) Uani 1 1 d . . . . .
H7 H 0.114931 -0.024854 0.806231 0.034 Uiso 1 1 calc R U . . .
C2 C 0.8033(3) 0.05142(19) 0.91683(13) 0.0295(6) Uani 1 1 d . . . . .
H2 H 0.887906 0.033835 0.934961 0.035 Uiso 1 1 calc R U . . .
C3 C 0.6677(3) -0.00752(19) 0.89891(13) 0.0299(6) Uani 1 1 d . . . . .
H3 H 0.639059 -0.074215 0.902513 0.036 Uiso 1 1 calc R U . . .
C14 C 0.5934(3) 0.46626(18) 0.82623(13) 0.0264(5) Uani 1 1 d . . . . .
C13 C 0.5000(3) 0.52278(19) 0.80117(13) 0.0311(6) Uani 1 1 d . . . . .
H13 H 0.530778 0.587723 0.794628 0.037 Uiso 1 1 calc R U . . .
C47 C 0.5927(3) -0.1216(2) 0.61402(14) 0.0373(6) Uani 1 1 d . . . . .
C42 C 0.8121(3) 0.0178(2) 0.49784(14) 0.0383(7) Uani 1 1 d . . . . .
C45 C 0.6668(3) -0.1003(2) 0.55341(14) 0.0397(7) Uani 1 1 d . . . . .
C26 C 0.8759(3) 0.6176(2) 0.77961(14) 0.0335(6) Uani 1 1 d . . . . .
C46 C 0.7478(3) -0.0063(2) 0.55555(14) 0.0377(6) Uani 1 1 d . . . . .
H46 H 0.760470 0.043429 0.596856 0.045 Uiso 1 1 calc R U . . .
C53 C 0.3727(3) -0.17038(19) 0.79177(14) 0.0292(6) Uani 1 1 d . . . . .
C18 C 1.0341(3) 0.40495(19) 0.91919(13) 0.0276(5) Uani 1 1 d . . . . .
H18 H 1.130106 0.406943 0.938602 0.033 Uiso 1 1 calc R U . . .
C56 C 0.2203(3) -0.2131(2) 0.90185(14) 0.0343(6) Uani 1 1 d . . . . .
H56 H 0.167595 -0.227325 0.939188 0.041 Uiso 1 1 calc R U . . .
C22 C 0.8068(3) 0.6810(2) 0.89364(15) 0.0338(6) Uani 1 1 d . . . . .
H22 H 0.772907 0.669005 0.934996 0.041 Uiso 1 1 calc R U . . .
C41 C 0.8001(3) -0.0594(3) 0.43816(14) 0.0408(7) Uani 1 1 d . . . . .
C59 C 0.5068(3) 0.1006(2) 0.69718(14) 0.0369(6) Uani 1 1 d . . . . .
H59A H 0.506076 0.043655 0.716484 0.055 Uiso 1 1 calc R U . . .
H59B H 0.530616 0.082266 0.649847 0.055 Uiso 1 1 calc R U . . .
H59C H 0.407592 0.119557 0.700866 0.055 Uiso 1 1 calc R U . . .
C31 C 0.9890(3) 0.3821(2) 0.67344(14) 0.0382(7) Uani 1 1 d . . . . .
H31 H 1.034099 0.329074 0.679865 0.046 Uiso 1 1 calc R U . . .
C54 C 0.3108(3) -0.2681(2) 0.79270(15) 0.0337(6) Uani 1 1 d . . . . .
H54 H 0.319261 -0.321089 0.754867 0.040 Uiso 1 1 calc R U . . .
C38 C 0.8955(3) 0.2006(2) 0.55341(14) 0.0390(7) Uani 1 1 d . . . . .
H38 H 0.864292 0.188970 0.595202 0.047 Uiso 1 1 calc R U . . .
C40 C 0.8649(3) -0.0378(3) 0.37870(15) 0.0462(8) Uani 1 1 d . . . . .
H40 H 0.862073 -0.090440 0.339363 0.055 Uiso 1 1 calc R U . . .
C50 C 0.4502(3) -0.15305(18) 0.73031(13) 0.0299(6) Uani 1 1 d . . . . .
C27 C 0.9018(3) 0.5367(2) 0.72139(14) 0.0370(7) Uani 1 1 d . . . . .
C60 C 0.6180(3) 0.2882(2) 0.69212(14) 0.0355(6) Uani 1 1 d . . . . .
H60A H 0.514011 0.298864 0.694915 0.053 Uiso 1 1 calc R U . . .
H60B H 0.638204 0.259645 0.645294 0.053 Uiso 1 1 calc R U . . .
H60C H 0.686810 0.352048 0.709166 0.053 Uiso 1 1 calc R U . . .
C12 C 0.3601(3) 0.4665(2) 0.78859(13) 0.0305(6) Uani 1 1 d . . . . .
H12 H 0.274582 0.485026 0.771959 0.037 Uiso 1 1 calc R U . . .
C61 C 0.4725(3) 0.2152(2) 1.00088(13) 0.0333(6) Uani 1 1 d . . . . .
H61A H 0.389623 0.162477 0.978054 0.050 Uiso 1 1 calc R U . . .
H61B H 0.447973 0.241759 1.047397 0.050 Uiso 1 1 calc R U . . .
H61C H 0.564570 0.187699 1.000323 0.050 Uiso 1 1 calc R U . . .
C43 C 0.7223(4) -0.1551(3) 0.43773(15) 0.0483(8) Uani 1 1 d . . . . .
H43 H 0.716990 -0.207383 0.397979 0.058 Uiso 1 1 calc R U . . .
C34 C 1.0041(4) 0.3133(3) 0.48839(15) 0.0489(8) Uani 1 1 d . . . . .
H34 H 1.042687 0.379212 0.485090 0.059 Uiso 1 1 calc R U . . .
C35 C 1.0013(4) 0.2355(3) 0.43400(14) 0.0469(8) Uani 1 1 d . . . . .
H35 H 1.041684 0.247675 0.393692 0.056 Uiso 1 1 calc R U . . .
C39 C 0.9294(3) 0.0554(3) 0.37758(14) 0.0436(8) Uani 1 1 d . . . . .
H39 H 0.968937 0.067444 0.337095 0.052 Uiso 1 1 calc R U . . .
C51 C 0.3685(3) -0.1712(2) 0.67030(15) 0.0414(7) Uani 1 1 d . . . . .
H51 H 0.262861 -0.193986 0.668403 0.050 Uiso 1 1 calc R U . . .
C55 C 0.2371(3) -0.2895(2) 0.84771(15) 0.0358(6) Uani 1 1 d . . . . .
H55 H 0.198327 -0.356703 0.848013 0.043 Uiso 1 1 calc R U . . .
C52 C 0.4393(3) -0.1564(2) 0.61251(15) 0.0436(7) Uani 1 1 d . . . . .
H52 H 0.381527 -0.170337 0.571646 0.052 Uiso 1 1 calc R U . . .
C36 C 0.9399(3) 0.1368(3) 0.43577(14) 0.0415(7) Uani 1 1 d . . . . .
C49 C 0.6051(3) -0.1194(2) 0.73177(15) 0.0421(7) Uani 1 1 d . . . . .
H49 H 0.663329 -0.107421 0.772318 0.051 Uiso 1 1 calc R U . . .
C62 C 0.6385(3) 0.4023(2) 1.01364(13) 0.0337(6) Uani 1 1 d . . . . .
H62A H 0.730770 0.375382 1.014232 0.051 Uiso 1 1 calc R U . . .
H62B H 0.601070 0.417381 1.058967 0.051 Uiso 1 1 calc R U . . .
H62C H 0.659792 0.463483 0.998084 0.051 Uiso 1 1 calc R U . . .
C30 C 0.9436(3) 0.3824(2) 0.60878(15) 0.0418(7) Uani 1 1 d . . . . .
C25 C 0.9123(3) 0.7171(2) 0.77511(16) 0.0402(7) Uani 1 1 d . . . . .
H25 H 0.949718 0.730256 0.734572 0.048 Uiso 1 1 calc R U . . .
C48 C 0.6755(3) -0.1030(3) 0.67435(15) 0.0453(7) Uani 1 1 d . . . . .
H48 H 0.780828 -0.079030 0.676338 0.054 Uiso 1 1 calc R U . . .
C33 C 0.9501(3) 0.2975(2) 0.55001(14) 0.0423(7) Uani 1 1 d . . . . .
C44 C 0.6539(4) -0.1749(3) 0.49320(16) 0.0505(8) Uani 1 1 d . . . . .
H44 H 0.597376 -0.239527 0.490969 0.061 Uiso 1 1 calc R U . . .
C24 C 0.8954(3) 0.7956(2) 0.82756(17) 0.0431(8) Uani 1 1 d . . . . .
H24 H 0.917130 0.861770 0.822401 0.052 Uiso 1 1 calc R U . . .
C29 C 0.8838(4) 0.4631(2) 0.60153(16) 0.0500(8) Uani 1 1 d . . . . .
H29 H 0.856118 0.466821 0.557910 0.060 Uiso 1 1 calc R U . . .
C28 C 0.8633(4) 0.5386(2) 0.65660(16) 0.0477(8) Uani 1 1 d . . . . .
H28 H 0.822029 0.592867 0.649797 0.057 Uiso 1 1 calc R U . . .
C23 C 0.8465(3) 0.7784(2) 0.88808(17) 0.0412(7) Uani 1 1 d . . . . .
H23 H 0.840188 0.832753 0.925339 0.049 Uiso 1 1 calc R U . . .
S4 S 0.4804(3) 0.58107(16) 0.61343(10) 0.0520(9) Uani 0.486(5) 1 d D . P A 1
S3 S 0.3514(3) 0.55073(16) 0.59553(10) 0.0638(9) Uani 0.514(5) 1 d D . P A 2
O3 O 0.6028(7) 0.6021(5) 0.5665(3) 0.0666(18) Uani 0.486(5) 1 d . . P A 1
O4 O 0.3180(9) 0.5450(7) 0.5241(4) 0.096(3) Uani 0.514(5) 1 d . . P A 2
C64 C 0.5536(12) 0.6186(10) 0.6118(8) 0.108(5) Uani 0.514(5) 1 d D U P A 2
H64A H 0.618250 0.580357 0.582052 0.161 Uiso 0.514(5) 1 calc R U P A 2
H64B H 0.584819 0.625943 0.658611 0.161 Uiso 0.514(5) 1 calc R U P A 2
H64C H 0.562380 0.684739 0.603276 0.161 Uiso 0.514(5) 1 calc R U P A 2
C66 C 0.2950(14) 0.5768(9) 0.5712(7) 0.105(5) Uani 0.486(5) 1 d D U P A 1
H66A H 0.291038 0.642433 0.564019 0.157 Uiso 0.486(5) 1 calc R U P A 1
H66B H 0.213437 0.558573 0.599652 0.157 Uiso 0.486(5) 1 calc R U P A 1
H66C H 0.283499 0.527005 0.527940 0.157 Uiso 0.486(5) 1 calc R U P A 1
C65 C 0.3802(14) 0.4308(9) 0.5952(8) 0.075(4) Uani 0.486(5) 1 d D U P A 2
H65A H 0.286850 0.382529 0.580010 0.113 Uiso 0.486(5) 1 calc R U P A 2
H65B H 0.409876 0.429511 0.640631 0.113 Uiso 0.486(5) 1 calc R U P A 2
H65C H 0.459765 0.413505 0.564787 0.113 Uiso 0.486(5) 1 calc R U P A 2
C63 C 0.4514(14) 0.4481(8) 0.6060(7) 0.069(3) Uani 0.514(5) 1 d D U P A 1
H63A H 0.421818 0.411862 0.559390 0.104 Uiso 0.514(5) 1 calc R U P A 1
H63B H 0.371826 0.429900 0.635281 0.104 Uiso 0.514(5) 1 calc R U P A 1
H63C H 0.544837 0.430578 0.619183 0.104 Uiso 0.514(5) 1 calc R U P A 1

loop_
_atom_site_aniso_label
_atom_site_aniso_U_11
_atom_site_aniso_U_22
_atom_site_aniso_U_33
_atom_site_aniso_U_23
_atom_site_aniso_U_13
_atom_site_aniso_U_12
Ru1 0.02868(12) 0.01598(12) 0.02083(12) 0.00607(9) 0.00791(8) 0.00440(8)
S2 0.0326(3) 0.0186(3) 0.0223(3) 0.0053(3) 0.0079(2) 0.0067(2)
S1 0.0329(3) 0.0240(3) 0.0244(3) 0.0067(3) 0.0087(2) 0.0048(2)
N4 0.0330(11) 0.0192(10) 0.0213(10) 0.0062(9) 0.0080(8) 0.0061(8)
O2 0.0375(10) 0.0333(10) 0.0297(10) 0.0081(9) 0.0112(8) 0.0145(8)
N1 0.0320(11) 0.0199(11) 0.0210(10) 0.0039(9) 0.0079(8) 0.0045(8)
O1 0.0386(11) 0.0440(12) 0.0335(10) 0.0096(10) 0.0123(8) 0.0137(9)
N2 0.0342(11) 0.0194(11) 0.0238(11) 0.0073(10) 0.0099(8) 0.0080(8)
N3 0.0287(11) 0.0218(11) 0.0253(11) 0.0070(10) 0.0084(8) 0.0041(8)
C9 0.0301(13) 0.0255(13) 0.0204(12) 0.0052(11) 0.0085(9) 0.0058(10)
C15 0.0355(14) 0.0176(12) 0.0256(13) 0.0054(11) 0.0097(10) 0.0036(10)
C1 0.0336(13) 0.0237(13) 0.0214(12) 0.0052(12) 0.0085(10) 0.0093(10)
C8 0.0285(13) 0.0293(14) 0.0245(13) 0.0058(12) 0.0077(10) 0.0029(10)
C6 0.0349(13) 0.0214(13) 0.0200(12) 0.0046(11) 0.0096(10) 0.0033(10)
C4 0.0387(14) 0.0190(12) 0.0208(12) 0.0055(11) 0.0107(10) 0.0074(10)
C21 0.0299(13) 0.0241(14) 0.0385(16) 0.0137(14) 0.0056(11) 0.0028(10)
C10 0.0278(12) 0.0288(14) 0.0244(13) 0.0084(12) 0.0060(10) 0.0091(10)
C20 0.0304(13) 0.0256(13) 0.0242(13) 0.0045(12) 0.0060(10) 0.0095(10)
C16 0.0328(13) 0.0203(13) 0.0224(12) 0.0053(11) 0.0095(10) 0.0036(10)
C58 0.0349(14) 0.0227(14) 0.0308(14) 0.0100(13) 0.0056(11) 0.0056(10)
C19 0.0292(12) 0.0237(13) 0.0214(12) 0.0046(11) 0.0072(9) 0.0055(10)
C57 0.0423(15) 0.0250(14) 0.0289(14) 0.0086(13) 0.0082(11) 0.0064(11)
C11 0.0337(13) 0.0246(13) 0.0241(13) 0.0084(12) 0.0090(10) 0.0087(10)
C5 0.0395(14) 0.0168(12) 0.0204(12) 0.0034(11) 0.0110(10) 0.0036(10)
C17 0.0321(13) 0.0226(13) 0.0298(14) 0.0071(12) 0.0094(10) 0.0015(10)
C32 0.0371(15) 0.0404(16) 0.0314(15) 0.0159(14) 0.0088(11) 0.0042(12)
C37 0.0376(15) 0.0494(19) 0.0262(15) 0.0092(15) 0.0085(11) 0.0073(13)
C7 0.0348(14) 0.0227(13) 0.0255(13) 0.0057(12) 0.0082(10) -0.0002(10)
C2 0.0392(14) 0.0249(14) 0.0282(13) 0.0093(12) 0.0062(11) 0.0124(11)
C3 0.0432(15) 0.0203(13) 0.0291(14) 0.0092(12) 0.0094(11) 0.0088(11)
C14 0.0359(14) 0.0198(13) 0.0250(13) 0.0079(12) 0.0109(10) 0.0064(10)
C13 0.0389(15) 0.0230(13) 0.0342(15) 0.0121(13) 0.0087(11) 0.0062(11)
C47 0.0439(16) 0.0307(15) 0.0317(15) 0.0003(14) 0.0132(12) 0.0032(12)
C42 0.0371(15) 0.0493(19) 0.0257(14) 0.0044(15) 0.0097(11) 0.0081(13)
C45 0.0435(16) 0.0421(18) 0.0270(15) -0.0016(15) 0.0109(12) 0.0056(13)
C26 0.0362(14) 0.0278(15) 0.0388(16) 0.0145(14) 0.0051(11) 0.0038(11)
C46 0.0426(16) 0.0404(17) 0.0253(14) 0.0010(14) 0.0099(11) 0.0053(12)
C53 0.0338(14) 0.0207(13) 0.0336(15) 0.0073(13) 0.0078(11) 0.0053(10)
C18 0.0290(13) 0.0267(14) 0.0252(13) 0.0034(12) 0.0056(10) 0.0047(10)
C56 0.0428(15) 0.0288(15) 0.0347(15) 0.0159(14) 0.0100(12) 0.0042(11)
C22 0.0348(14) 0.0247(15) 0.0434(17) 0.0109(14) 0.0107(12) 0.0061(11)
C41 0.0344(15) 0.056(2) 0.0263(15) 0.0020(16) 0.0066(11) 0.0056(13)
C59 0.0462(16) 0.0317(15) 0.0271(14) 0.0017(13) 0.0085(12) 0.0010(12)
C31 0.0411(16) 0.0419(17) 0.0328(15) 0.0138(15) 0.0103(12) 0.0045(12)
C54 0.0414(15) 0.0182(13) 0.0395(16) 0.0023(13) 0.0073(12) 0.0071(11)
C38 0.0432(16) 0.0488(19) 0.0247(14) 0.0110(15) 0.0096(11) 0.0053(13)
C40 0.0395(16) 0.068(2) 0.0234(14) -0.0013(16) 0.0076(12) 0.0079(15)
C50 0.0399(15) 0.0173(13) 0.0308(14) 0.0029(12) 0.0101(11) 0.0056(10)
C27 0.0411(15) 0.0341(16) 0.0370(16) 0.0174(14) 0.0089(12) -0.0011(12)
C60 0.0441(16) 0.0361(16) 0.0294(14) 0.0140(14) 0.0081(11) 0.0071(12)
C12 0.0358(14) 0.0277(14) 0.0322(14) 0.0114(13) 0.0059(11) 0.0113(11)
C61 0.0493(16) 0.0267(14) 0.0275(14) 0.0111(13) 0.0150(12) 0.0104(11)
C43 0.0501(18) 0.055(2) 0.0267(15) -0.0100(16) 0.0101(13) 0.0029(15)
C34 0.061(2) 0.054(2) 0.0339(17) 0.0191(18) 0.0131(14) 0.0038(15)
C35 0.0505(18) 0.064(2) 0.0251(15) 0.0162(17) 0.0110(12) 0.0027(15)
C39 0.0362(15) 0.069(2) 0.0233(14) 0.0098(16) 0.0096(11) 0.0059(14)
C51 0.0407(16) 0.0405(17) 0.0417(17) 0.0117(15) 0.0115(13) 0.0027(12)
C55 0.0446(16) 0.0200(14) 0.0437(17) 0.0133(14) 0.0071(12) 0.0011(11)
C52 0.0472(17) 0.0454(18) 0.0358(16) 0.0093(15) 0.0076(13) 0.0040(13)
C36 0.0367(15) 0.061(2) 0.0276(15) 0.0108(16) 0.0095(11) 0.0102(14)
C49 0.0445(17) 0.0437(18) 0.0357(16) 0.0059(15) 0.0103(13) 0.0077(13)
C62 0.0450(16) 0.0273(14) 0.0258(14) 0.0019(13) 0.0069(11) 0.0058(11)
C30 0.0507(18) 0.0423(18) 0.0333(16) 0.0164(15) 0.0127(13) 0.0012(13)
C25 0.0450(16) 0.0327(17) 0.0476(18) 0.0224(16) 0.0091(13) 0.0022(12)
C48 0.0400(16) 0.053(2) 0.0376(16) 0.0045(16) 0.0129(13) 0.0052(14)
C33 0.0495(17) 0.0493(19) 0.0280(15) 0.0131(15) 0.0087(12) 0.0047(14)
C44 0.0535(19) 0.047(2) 0.0372(17) -0.0049(17) 0.0127(14) -0.0052(15)
C24 0.0416(16) 0.0265(15) 0.067(2) 0.0238(17) 0.0104(14) 0.0038(12)
C29 0.074(2) 0.046(2) 0.0320(17) 0.0184(17) 0.0019(14) 0.0020(16)
C28 0.065(2) 0.0388(18) 0.0425(18) 0.0207(17) 0.0015(15) 0.0020(14)
C23 0.0423(16) 0.0239(14) 0.058(2) 0.0115(15) 0.0140(14) 0.0063(11)
S4 0.071(2) 0.0457(13) 0.0401(10) 0.0058(10) 0.0047(10) 0.0206(12)
S3 0.0756(19) 0.0604(13) 0.0525(12) 0.0016(10) -0.0008(11) 0.0230(11)
O3 0.082(4) 0.064(4) 0.062(4) 0.024(3) 0.019(3) 0.022(3)
O4 0.115(6) 0.113(7) 0.064(4) 0.017(5) -0.010(4) 0.037(5)
C64 0.072(8) 0.085(8) 0.154(12) 0.026(9) 0.004(8) -0.011(6)
C66 0.111(8) 0.085(7) 0.136(10) 0.042(8) -0.064(8) 0.041(6)
C65 0.092(9) 0.061(6) 0.069(7) 0.007(6) 0.006(7) 0.017(6)
C63 0.101(9) 0.062(6) 0.059(6) 0.034(5) 0.014(6) 0.029(6)

loop_
_atom_type_symbol
_atom_type_description
_atom_type_scat_dispersion_real
_atom_type_scat_dispersion_imag
_atom_type_scat_source
C C 0.0037 0.0023 'International Tables Vol C Tables 4.2.6.8 and 6.1.1.4'
H H 0.0000 0.0000 'International Tables Vol C Tables 4.2.6.8 and 6.1.1.4'
N N 0.0069 0.0046 'International Tables Vol C Tables 4.2.6.8 and 6.1.1.4'
O O 0.0122 0.0084 'International Tables Vol C Tables 4.2.6.8 and 6.1.1.4'
Ru Ru -1.0280 1.0987 'International Tables Vol C Tables 4.2.6.8 and 6.1.1.4'
S S 0.1440 0.1673 'International Tables Vol C Tables 4.2.6.8 and 6.1.1.4'

loop_
_geom_angle_atom_site_label_1
_geom_angle_atom_site_label_2
_geom_angle_atom_site_label_3
_geom_angle
_geom_angle_site_symmetry_1
_geom_angle_site_symmetry_3
_geom_angle_publ_flag
S2 Ru1 S1 176.17(2) . . ?
N4 Ru1 S2 86.39(6) . . ?
N4 Ru1 S1 90.53(6) . . ?
N4 Ru1 N1 89.06(8) . . ?
N4 Ru1 N2 178.39(7) . . ?
N1 Ru1 S2 91.70(6) . . ?
N1 Ru1 S1 90.52(6) . . ?
N2 Ru1 S2 92.10(6) . . ?
N2 Ru1 S1 91.01(6) . . ?
N2 Ru1 N1 90.45(8) . . ?
N3 Ru1 S2 88.41(6) . . ?
N3 Ru1 S1 89.39(6) . . ?
N3 Ru1 N4 91.28(8) . . ?
N3 Ru1 N1 179.65(8) . . ?
N3 Ru1 N2 89.22(8) . . ?
O2 S2 Ru1 116.69(8) . . ?
O2 S2 C61 106.32(12) . . ?
O2 S2 C62 107.21(12) . . ?
C61 S2 Ru1 111.11(9) . . ?
C62 S2 Ru1 113.55(9) . . ?
C62 S2 C61 100.53(13) . . ?
O1 S1 Ru1 119.72(8) . . ?
O1 S1 C59 108.26(13) . . ?
O1 S1 C60 107.34(12) . . ?
C59 S1 Ru1 110.42(9) . . ?
C59 S1 C60 96.58(14) . . ?
C60 S1 Ru1 111.98(10) . . ?
C9 N4 Ru1 125.32(16) . . ?
C9 N4 C6 107.1(2) . . ?
C6 N4 Ru1 127.52(17) . . ?
C1 N1 Ru1 125.69(16) . . ?
C1 N1 C4 107.4(2) . . ?
C4 N1 Ru1 126.88(17) . . ?
C16 N2 Ru1 127.34(17) . . ?
C19 N2 Ru1 126.03(16) . . ?
C19 N2 C16 106.6(2) . . ?
C11 N3 Ru1 125.52(16) . . ?
C11 N3 C14 107.4(2) . . ?
C14 N3 Ru1 126.89(17) . . ?
N4 C9 C8 109.4(2) . . ?
N4 C9 C10 125.0(2) . . ?
C10 C9 C8 125.6(2) . . ?
C16 C15 C21 118.6(2) . . ?
C16 C15 C14 125.6(2) . . ?
C14 C15 C21 115.7(2) . . ?
N1 C1 C20 125.5(2) . . ?
N1 C1 C2 109.1(2) . . ?
C20 C1 C2 125.4(2) . . ?
C9 C8 H8 126.6 . . ?
C7 C8 C9 106.8(2) . . ?
C7 C8 H8 126.6 . . ?
N4 C6 C5 125.1(2) . . ?
N4 C6 C7 108.5(2) . . ?
C5 C6 C7 126.4(2) . . ?
N1 C4 C5 125.7(2) . . ?
N1 C4 C3 108.3(2) . . ?
C5 C4 C3 126.0(2) . . ?
C26 C21 C15 122.2(2) . . ?
C22 C21 C15 117.5(2) . . ?
C22 C21 C26 120.0(2) . . ?
C9 C10 H10 116.1 . . ?
C9 C10 C11 127.7(2) . . ?
C11 C10 H10 116.1 . . ?
C1 C20 H20 116.5 . . ?
C1 C20 C19 127.0(2) . . ?
C19 C20 H20 116.5 . . ?
N2 C16 C15 125.0(2) . . ?
N2 C16 C17 108.9(2) . . ?
C15 C16 C17 126.1(2) . . ?
C57 C58 C5 118.8(2) . . ?
C57 C58 C53 119.4(2) . . ?
C53 C58 C5 121.8(2) . . ?
N2 C19 C20 125.2(2) . . ?
N2 C19 C18 110.0(2) . . ?
C20 C19 C18 124.7(2) . . ?
C58 C57 H57 119.7 . . ?
C56 C57 C58 120.6(3) . . ?
C56 C57 H57 119.7 . . ?
N3 C11 C10 125.1(2) . . ?
N3 C11 C12 108.9(2) . . ?
C10 C11 C12 125.9(2) . . ?
C6 C5 C58 117.7(2) . . ?
C4 C5 C6 125.6(2) . . ?
C4 C5 C58 116.7(2) . . ?
C16 C17 H17 126.0 . . ?
C18 C17 C16 108.1(2) . . ?
C18 C17 H17 126.0 . . ?
C31 C32 H32 119.3 . . ?
C31 C32 C27 121.3(3) . . ?
C27 C32 H32 119.3 . . ?
C38 C37 C42 123.0(2) . . ?
C38 C37 C36 118.2(3) . . ?
C36 C37 C42 118.7(3) . . ?
C8 C7 C6 108.3(2) . . ?
C8 C7 H7 125.9 . . ?
C6 C7 H7 125.9 . . ?
C1 C2 H2 126.4 . . ?
C3 C2 C1 107.3(2) . . ?
C3 C2 H2 126.4 . . ?
C4 C3 H3 126.0 . . ?
C2 C3 C4 107.9(2) . . ?
C2 C3 H3 126.0 . . ?
N3 C14 C15 125.4(2) . . ?
N3 C14 C13 108.6(2) . . ?
C15 C14 C13 126.0(2) . . ?
C14 C13 H13 126.3 . . ?
C12 C13 C14 107.5(2) . . ?
C12 C13 H13 126.3 . . ?
C52 C47 C45 120.8(3) . . ?
C52 C47 C48 118.5(3) . . ?
C48 C47 C45 120.6(3) . . ?
C46 C42 C37 122.7(3) . . ?
C46 C42 C41 117.9(3) . . ?
C41 C42 C37 119.4(2) . . ?
C46 C45 C47 120.4(3) . . ?
C46 C45 C44 119.1(3) . . ?
C44 C45 C47 120.4(3) . . ?
C21 C26 C27 123.8(2) . . ?
C25 C26 C21 117.4(3) . . ?
C25 C26 C27 118.8(2) . . ?
C42 C46 H46 119.1 . . ?
C45 C46 C42 121.7(3) . . ?
C45 C46 H46 119.1 . . ?
C58 C53 C50 122.8(2) . . ?
C54 C53 C58 119.0(2) . . ?
C54 C53 C50 118.2(2) . . ?
C19 C18 H18 126.8 . . ?
C17 C18 C19 106.4(2) . . ?
C17 C18 H18 126.8 . . ?
C57 C56 H56 120.0 . . ?
C55 C56 C57 120.0(2) . . ?
C55 C56 H56 120.0 . . ?
C21 C22 H22 119.4 . . ?
C21 C22 C23 121.1(3) . . ?
C23 C22 H22 119.4 . . ?
C42 C41 C40 119.4(3) . . ?
C43 C41 C42 119.4(3) . . ?
C43 C41 C40 121.2(3) . . ?
S1 C59 H59A 109.5 . . ?
S1 C59 H59B 109.5 . . ?
S1 C59 H59C 109.5 . . ?
H59A C59 H59B 109.5 . . ?
H59A C59 H59C 109.5 . . ?
H59B C59 H59C 109.5 . . ?
C32 C31 H31 119.4 . . ?
C32 C31 C30 121.1(3) . . ?
C30 C31 H31 119.4 . . ?
C53 C54 H54 119.3 . . ?
C55 C54 C53 121.3(3) . . ?
C55 C54 H54 119.3 . . ?
C37 C38 H38 118.9 . . ?
C33 C38 C37 122.2(3) . . ?
C33 C38 H38 118.9 . . ?
C41 C40 H40 119.3 . . ?
C39 C40 C41 121.3(3) . . ?
C39 C40 H40 119.3 . . ?
C51 C50 C53 120.3(2) . . ?
C51 C50 C49 118.4(2) . . ?
C49 C50 C53 121.3(3) . . ?
C32 C27 C26 122.5(3) . . ?
C28 C27 C32 117.0(3) . . ?
C28 C27 C26 120.5(3) . . ?
S1 C60 H60A 109.5 . . ?
S1 C60 H60B 109.5 . . ?
S1 C60 H60C 109.5 . . ?
H60A C60 H60B 109.5 . . ?
H60A C60 H60C 109.5 . . ?
H60B C60 H60C 109.5 . . ?
C11 C12 H12 126.2 . . ?
C13 C12 C11 107.5(2) . . ?
C13 C12 H12 126.2 . . ?
S2 C61 H61A 109.5 . . ?
S2 C61 H61B 109.5 . . ?
S2 C61 H61C 109.5 . . ?
H61A C61 H61B 109.5 . . ?
H61A C61 H61C 109.5 . . ?
H61B C61 H61C 109.5 . . ?
C41 C43 H43 119.3 . . ?
C44 C43 C41 121.4(3) . . ?
C44 C43 H43 119.3 . . ?
C35 C34 H34 119.6 . . ?
C35 C34 C33 120.7(3) . . ?
C33 C34 H34 119.6 . . ?
C34 C35 H35 119.2 . . ?
C34 C35 C36 121.7(3) . . ?
C36 C35 H35 119.2 . . ?
C40 C39 H39 119.2 . . ?
C40 C39 C36 121.6(3) . . ?
C36 C39 H39 119.2 . . ?
C50 C51 H51 119.5 . . ?
C50 C51 C52 120.9(3) . . ?
C52 C51 H51 119.5 . . ?
C56 C55 C54 119.7(2) . . ?
C56 C55 H55 120.1 . . ?
C54 C55 H55 120.1 . . ?
C47 C52 C51 120.8(3) . . ?
C47 C52 H52 119.6 . . ?
C51 C52 H52 119.6 . . ?
C37 C36 C39 119.5(3) . . ?
C35 C36 C37 118.7(3) . . ?
C35 C36 C39 121.8(3) . . ?
C50 C49 H49 119.7 . . ?
C48 C49 C50 120.7(3) . . ?
C48 C49 H49 119.7 . . ?
S2 C62 H62A 109.5 . . ?
S2 C62 H62B 109.5 . . ?
S2 C62 H62C 109.5 . . ?
H62A C62 H62B 109.5 . . ?
H62A C62 H62C 109.5 . . ?
H62B C62 H62C 109.5 . . ?
C31 C30 C33 122.1(3) . . ?
C29 C30 C31 117.4(3) . . ?
C29 C30 C33 120.4(3) . . ?
C26 C25 H25 119.0 . . ?
C24 C25 C26 121.9(3) . . ?
C24 C25 H25 119.0 . . ?
C47 C48 H48 119.7 . . ?
C49 C48 C47 120.7(3) . . ?
C49 C48 H48 119.7 . . ?
C38 C33 C34 118.3(3) . . ?
C38 C33 C30 120.2(2) . . ?
C34 C33 C30 121.4(3) . . ?
C45 C44 H44 119.9 . . ?
C43 C44 C45 120.3(3) . . ?
C43 C44 H44 119.9 . . ?
C25 C24 H24 120.0 . . ?
C25 C24 C23 120.0(3) . . ?
C23 C24 H24 120.0 . . ?
C30 C29 H29 119.3 . . ?
C30 C29 C28 121.4(3) . . ?
C28 C29 H29 119.3 . . ?
C27 C28 H28 119.2 . . ?
C29 C28 C27 121.6(3) . . ?
C29 C28 H28 119.2 . . ?
C22 C23 H23 120.4 . . ?
C24 C23 C22 119.3(3) . . ?
C24 C23 H23 120.4 . . ?
O3 S4 C66 108.2(5) . . ?
O3 S4 C63 105.9(5) . . ?
C63 S4 C66 94.9(5) . . ?
O4 S3 C64 104.2(6) . . ?
O4 S3 C65 104.3(6) . . ?
C65 S3 C64 98.4(6) . . ?
S3 C64 H64A 109.5 . . ?
S3 C64 H64B 109.5 . . ?
S3 C64 H64C 109.5 . . ?
H64A C64 H64B 109.5 . . ?
H64A C64 H64C 109.5 . . ?
H64B C64 H64C 109.5 . . ?
S4 C66 H66A 109.5 . . ?
S4 C66 H66B 109.5 . . ?
S4 C66 H66C 109.5 . . ?
H66A C66 H66B 109.5 . . ?
H66A C66 H66C 109.5 . . ?
H66B C66 H66C 109.5 . . ?
S3 C65 H65A 109.5 . . ?
S3 C65 H65B 109.5 . . ?
S3 C65 H65C 109.5 . . ?
H65A C65 H65B 109.5 . . ?
H65A C65 H65C 109.5 . . ?
H65B C65 H65C 109.5 . . ?
S4 C63 H63A 109.5 . . ?
S4 C63 H63B 109.5 . . ?
S4 C63 H63C 109.5 . . ?
H63A C63 H63B 109.5 . . ?
H63A C63 H63C 109.5 . . ?
H63B C63 H63C 109.5 . . ?

loop_
_geom_bond_atom_site_label_1
_geom_bond_atom_site_label_2
_geom_bond_distance
_geom_bond_site_symmetry_2
_geom_bond_publ_flag
Ru1 S2 2.2997(6) . ?
Ru1 S1 2.3313(6) . ?
Ru1 N4 2.048(2) . ?
Ru1 N1 2.059(2) . ?
Ru1 N2 2.052(2) . ?
Ru1 N3 2.047(2) . ?
S2 O2 1.4801(18) . ?
S2 C61 1.788(2) . ?
S2 C62 1.773(3) . ?
S1 O1 1.4736(19) . ?
S1 C59 1.791(3) . ?
S1 C60 1.799(3) . ?
N4 C9 1.379(3) . ?
N4 C6 1.383(3) . ?
N1 C1 1.374(3) . ?
N1 C4 1.380(3) . ?
N2 C16 1.377(3) . ?
N2 C19 1.374(3) . ?
N3 C11 1.371(3) . ?
N3 C14 1.381(3) . ?
C9 C8 1.444(3) . ?
C9 C10 1.392(3) . ?
C15 C21 1.512(3) . ?
C15 C16 1.397(4) . ?
C15 C14 1.400(4) . ?
C1 C20 1.393(4) . ?
C1 C2 1.439(3) . ?
C8 H8 0.9500 . ?
C8 C7 1.352(4) . ?
C6 C5 1.399(4) . ?
C6 C7 1.441(4) . ?
C4 C5 1.395(4) . ?
C4 C3 1.445(4) . ?
C21 C26 1.412(4) . ?
C21 C22 1.386(4) . ?
C10 H10 0.9500 . ?
C10 C11 1.395(4) . ?
C20 H20 0.9500 . ?
C20 C19 1.396(3) . ?
C16 C17 1.439(4) . ?
C58 C57 1.396(4) . ?
C58 C5 1.509(3) . ?
C58 C53 1.399(4) . ?
C19 C18 1.440(4) . ?
C57 H57 0.9500 . ?
C57 C56 1.395(4) . ?
C11 C12 1.437(3) . ?
C17 H17 0.9500 . ?
C17 C18 1.351(4) . ?
C32 H32 0.9500 . ?
C32 C31 1.387(4) . ?
C32 C27 1.400(4) . ?
C37 C42 1.460(4) . ?
C37 C38 1.406(4) . ?
C37 C36 1.424(4) . ?
C7 H7 0.9500 . ?
C2 H2 0.9500 . ?
C2 C3 1.346(4) . ?
C3 H3 0.9500 . ?
C14 C13 1.437(4) . ?
C13 H13 0.9500 . ?
C13 C12 1.354(4) . ?
C47 C45 1.488(4) . ?
C47 C52 1.384(4) . ?
C47 C48 1.394(4) . ?
C42 C46 1.414(4) . ?
C42 C41 1.414(4) . ?
C45 C46 1.384(4) . ?
C45 C44 1.402(4) . ?
C26 C27 1.487(4) . ?
C26 C25 1.406(4) . ?
C46 H46 0.9500 . ?
C53 C54 1.395(4) . ?
C53 C50 1.500(3) . ?
C18 H18 0.9500 . ?
C56 H56 0.9500 . ?
C56 C55 1.375(4) . ?
C22 H22 0.9500 . ?
C22 C23 1.388(4) . ?
C41 C40 1.436(4) . ?
C41 C43 1.402(5) . ?
C59 H59A 0.9800 . ?
C59 H59B 0.9800 . ?
C59 H59C 0.9800 . ?
C31 H31 0.9500 . ?
C31 C30 1.396(4) . ?
C54 H54 0.9500 . ?
C54 C55 1.385(4) . ?
C38 H38 0.9500 . ?
C38 C33 1.385(4) . ?
C40 H40 0.9500 . ?
C40 C39 1.342(5) . ?
C50 C51 1.384(4) . ?
C50 C49 1.395(4) . ?
C27 C28 1.388(4) . ?
C60 H60A 0.9800 . ?
C60 H60B 0.9800 . ?
C60 H60C 0.9800 . ?
C12 H12 0.9500 . ?
C61 H61A 0.9800 . ?
C61 H61B 0.9800 . ?
C61 H61C 0.9800 . ?
C43 H43 0.9500 . ?
C43 C44 1.366(4) . ?
C34 H34 0.9500 . ?
C34 C35 1.356(5) . ?
C34 C33 1.415(4) . ?
C35 H35 0.9500 . ?
C35 C36 1.410(5) . ?
C39 H39 0.9500 . ?
C39 C36 1.428(5) . ?
C51 H51 0.9500 . ?
C51 C52 1.396(4) . ?
C55 H55 0.9500 . ?
C52 H52 0.9500 . ?
C49 H49 0.9500 . ?
C49 C48 1.394(4) . ?
C62 H62A 0.9800 . ?
C62 H62B 0.9800 . ?
C62 H62C 0.9800 . ?
C30 C33 1.485(5) . ?
C30 C29 1.384(5) . ?
C25 H25 0.9500 . ?
C25 C24 1.372(5) . ?
C48 H48 0.9500 . ?
C44 H44 0.9500 . ?
C24 H24 0.9500 . ?
C24 C23 1.387(4) . ?
C29 H29 0.9500 . ?
C29 C28 1.387(5) . ?
C28 H28 0.9500 . ?
C23 H23 0.9500 . ?
S4 O3 1.508(6) . ?
S4 C66 1.876(10) . ?
S4 C63 1.812(10) . ?
S3 O4 1.483(7) . ?
S3 C64 1.893(11) . ?
S3 C65 1.754(12) . ?
C64 H64A 0.9800 . ?
C64 H64B 0.9800 . ?
C64 H64C 0.9800 . ?
C66 H66A 0.9800 . ?
C66 H66B 0.9800 . ?
C66 H66C 0.9800 . ?
C65 H65A 0.9800 . ?
C65 H65B 0.9800 . ?
C65 H65C 0.9800 . ?
C63 H63A 0.9800 . ?
C63 H63B 0.9800 . ?
C63 H63C 0.9800 . ?

loop_
_geom_torsion_atom_site_label_1
_geom_torsion_atom_site_label_2
_geom_torsion_atom_site_label_3
_geom_torsion_atom_site_label_4
_geom_torsion
_geom_torsion_site_symmetry_1
_geom_torsion_site_symmetry_2
_geom_torsion_site_symmetry_3
_geom_torsion_site_symmetry_4
_geom_torsion_publ_flag
Ru1 N4 C9 C8 178.30(15) . . . . ?
Ru1 N4 C9 C10 1.5(3) . . . . ?
Ru1 N4 C6 C5 1.9(3) . . . . ?
Ru1 N4 C6 C7 -177.94(15) . . . . ?
Ru1 N1 C1 C20 -1.8(3) . . . . ?
Ru1 N1 C1 C2 177.22(16) . . . . ?
Ru1 N1 C4 C5 1.7(4) . . . . ?
Ru1 N1 C4 C3 -176.80(15) . . . . ?
Ru1 N2 C16 C15 -6.1(4) . . . . ?
Ru1 N2 C16 C17 176.04(16) . . . . ?
Ru1 N2 C19 C20 3.2(3) . . . . ?
Ru1 N2 C19 C18 -175.95(16) . . . . ?
Ru1 N3 C11 C10 2.0(4) . . . . ?
Ru1 N3 C11 C12 -175.77(17) . . . . ?
Ru1 N3 C14 C15 -5.0(4) . . . . ?
Ru1 N3 C14 C13 175.35(16) . . . . ?
N4 C9 C8 C7 -0.7(3) . . . . ?
N4 C9 C10 C11 -0.5(4) . . . . ?
N4 C6 C5 C4 2.8(4) . . . . ?
N4 C6 C5 C58 -179.1(2) . . . . ?
N4 C6 C7 C8 -0.1(3) . . . . ?
N1 C1 C20 C19 -0.9(4) . . . . ?
N1 C1 C2 C3 -0.4(3) . . . . ?
N1 C4 C5 C6 -4.7(4) . . . . ?
N1 C4 C5 C58 177.2(2) . . . . ?
N1 C4 C3 C2 -0.6(3) . . . . ?
N2 C16 C17 C18 0.4(3) . . . . ?
N2 C19 C18 C17 -0.7(3) . . . . ?
N3 C11 C12 C13 0.3(3) . . . . ?
N3 C14 C13 C12 0.6(3) . . . . ?
C9 N4 C6 C5 179.5(2) . . . . ?
C9 N4 C6 C7 -0.3(3) . . . . ?
C9 C8 C7 C6 0.5(3) . . . . ?
C9 C10 C11 N3 -1.4(4) . . . . ?
C9 C10 C11 C12 176.1(3) . . . . ?
C15 C21 C26 C27 -11.6(4) . . . . ?
C15 C21 C26 C25 168.3(3) . . . . ?
C15 C21 C22 C23 -169.6(3) . . . . ?
C15 C16 C17 C18 -177.4(2) . . . . ?
C15 C14 C13 C12 -179.1(2) . . . . ?
C1 N1 C4 C5 178.8(2) . . . . ?
C1 N1 C4 C3 0.4(3) . . . . ?
C1 C20 C19 N2 0.2(4) . . . . ?
C1 C20 C19 C18 179.2(2) . . . . ?
C1 C2 C3 C4 0.6(3) . . . . ?
C8 C9 C10 C11 -176.9(2) . . . . ?
C6 N4 C9 C8 0.6(3) . . . . ?
C6 N4 C9 C10 -176.2(2) . . . . ?
C4 N1 C1 C20 -179.1(2) . . . . ?
C4 N1 C1 C2 0.0(3) . . . . ?
C21 C15 C16 N2 -174.1(2) . . . . ?
C21 C15 C16 C17 3.4(4) . . . . ?
C21 C15 C14 N3 179.9(2) . . . . ?
C21 C15 C14 C13 -0.5(4) . . . . ?
C21 C26 C27 C32 -45.4(4) . . . . ?
C21 C26 C27 C28 136.8(3) . . . . ?
C21 C26 C25 C24 2.0(4) . . . . ?
C21 C22 C23 C24 0.3(4) . . . . ?
C10 C9 C8 C7 176.1(2) . . . . ?
C10 C11 C12 C13 -177.4(2) . . . . ?
C20 C1 C2 C3 178.7(2) . . . . ?
C20 C19 C18 C17 -179.9(2) . . . . ?
C16 N2 C19 C20 -179.9(2) . . . . ?
C16 N2 C19 C18 1.0(3) . . . . ?
C16 C15 C21 C26 96.6(3) . . . . ?
C16 C15 C21 C22 -89.5(3) . . . . ?
C16 C15 C14 N3 -2.9(4) . . . . ?
C16 C15 C14 C13 176.7(2) . . . . ?
C16 C17 C18 C19 0.2(3) . . . . ?
C58 C57 C56 C55 0.1(4) . . . . ?
C58 C53 C54 C55 -0.8(4) . . . . ?
C58 C53 C50 C51 -111.7(3) . . . . ?
C58 C53 C50 C49 68.9(4) . . . . ?
C19 N2 C16 C15 177.0(2) . . . . ?
C19 N2 C16 C17 -0.8(3) . . . . ?
C57 C58 C5 C6 -84.3(3) . . . . ?
C57 C58 C5 C4 93.9(3) . . . . ?
C57 C58 C53 C54 -0.7(4) . . . . ?
C57 C58 C53 C50 178.2(2) . . . . ?
C57 C56 C55 C54 -1.6(4) . . . . ?
C11 N3 C14 C15 179.3(2) . . . . ?
C11 N3 C14 C13 -0.4(3) . . . . ?
C5 C6 C7 C8 -179.9(2) . . . . ?
C5 C4 C3 C2 -179.1(2) . . . . ?
C5 C58 C57 C56 -179.0(2) . . . . ?
C5 C58 C53 C54 179.3(2) . . . . ?
C5 C58 C53 C50 -1.8(4) . . . . ?
C32 C31 C30 C33 -174.2(3) . . . . ?
C32 C31 C30 C29 2.4(4) . . . . ?
C32 C27 C28 C29 3.3(4) . . . . ?
C37 C42 C46 C45 173.5(3) . . . . ?
C37 C42 C41 C40 2.5(4) . . . . ?
C37 C42 C41 C43 -176.0(3) . . . . ?
C37 C38 C33 C34 -3.5(5) . . . . ?
C37 C38 C33 C30 173.1(3) . . . . ?
C7 C6 C5 C4 -177.4(2) . . . . ?
C7 C6 C5 C58 0.7(4) . . . . ?
C2 C1 C20 C19 -179.8(2) . . . . ?
C3 C4 C5 C6 173.5(2) . . . . ?
C3 C4 C5 C58 -4.6(4) . . . . ?
C14 N3 C11 C10 177.8(2) . . . . ?
C14 N3 C11 C12 0.0(3) . . . . ?
C14 C15 C21 C26 -86.0(3) . . . . ?
C14 C15 C21 C22 87.8(3) . . . . ?
C14 C15 C16 N2 8.8(4) . . . . ?
C14 C15 C16 C17 -173.7(2) . . . . ?
C14 C13 C12 C11 -0.6(3) . . . . ?
C47 C45 C46 C42 -176.3(3) . . . . ?
C47 C45 C44 C43 -179.9(3) . . . . ?
C42 C37 C38 C33 -173.0(3) . . . . ?
C42 C37 C36 C35 176.0(3) . . . . ?
C42 C37 C36 C39 -2.8(4) . . . . ?
C42 C41 C40 C39 -3.7(5) . . . . ?
C42 C41 C43 C44 1.9(5) . . . . ?
C45 C47 C52 C51 -176.5(3) . . . . ?
C45 C47 C48 C49 177.5(3) . . . . ?
C26 C21 C22 C23 4.3(4) . . . . ?
C26 C27 C28 C29 -178.8(3) . . . . ?
C26 C25 C24 C23 2.5(5) . . . . ?
C46 C42 C41 C40 -179.6(3) . . . . ?
C46 C42 C41 C43 1.8(4) . . . . ?
C46 C45 C44 C43 0.9(5) . . . . ?
C53 C58 C57 C56 1.1(4) . . . . ?
C53 C58 C5 C6 95.6(3) . . . . ?
C53 C58 C5 C4 -86.1(3) . . . . ?
C53 C54 C55 C56 2.0(4) . . . . ?
C53 C50 C51 C52 -179.3(3) . . . . ?
C53 C50 C49 C48 -179.6(3) . . . . ?
C22 C21 C26 C27 174.8(2) . . . . ?
C22 C21 C26 C25 -5.4(4) . . . . ?
C41 C42 C46 C45 -4.2(5) . . . . ?
C41 C40 C39 C36 1.6(5) . . . . ?
C41 C43 C44 C45 -3.3(5) . . . . ?
C31 C32 C27 C26 178.4(2) . . . . ?
C31 C32 C27 C28 -3.7(4) . . . . ?
C31 C30 C33 C38 46.9(4) . . . . ?
C31 C30 C33 C34 -136.5(3) . . . . ?
C31 C30 C29 C28 -2.9(5) . . . . ?
C54 C53 C50 C51 67.2(4) . . . . ?
C54 C53 C50 C49 -112.2(3) . . . . ?
C38 C37 C42 C46 -0.5(5) . . . . ?
C38 C37 C42 C41 177.2(3) . . . . ?
C38 C37 C36 C35 -0.7(4) . . . . ?
C38 C37 C36 C39 -179.5(3) . . . . ?
C40 C41 C43 C44 -176.6(3) . . . . ?
C40 C39 C36 C37 1.7(5) . . . . ?
C40 C39 C36 C35 -177.0(3) . . . . ?
C50 C53 C54 C55 -179.7(3) . . . . ?
C50 C51 C52 C47 -1.1(5) . . . . ?
C50 C49 C48 C47 -1.0(5) . . . . ?
C27 C32 C31 C30 0.9(4) . . . . ?
C27 C26 C25 C24 -178.1(3) . . . . ?
C43 C41 C40 C39 174.8(3) . . . . ?
C34 C35 C36 C37 -2.3(5) . . . . ?
C34 C35 C36 C39 176.5(3) . . . . ?
C35 C34 C33 C38 0.5(5) . . . . ?
C35 C34 C33 C30 -176.2(3) . . . . ?
C51 C50 C49 C48 0.9(4) . . . . ?
C52 C47 C45 C46 122.3(3) . . . . ?
C52 C47 C45 C44 -56.9(4) . . . . ?
C52 C47 C48 C49 0.1(5) . . . . ?
C36 C37 C42 C46 -177.1(3) . . . . ?
C36 C37 C42 C41 0.7(4) . . . . ?
C36 C37 C38 C33 3.6(5) . . . . ?
C49 C50 C51 C52 0.1(4) . . . . ?
C30 C29 C28 C27 0.0(5) . . . . ?
C25 C26 C27 C32 134.7(3) . . . . ?
C25 C26 C27 C28 -43.1(4) . . . . ?
C25 C24 C23 C22 -3.7(5) . . . . ?
C48 C47 C45 C46 -55.1(4) . . . . ?
C48 C47 C45 C44 125.7(4) . . . . ?
C48 C47 C52 C51 0.9(5) . . . . ?
C33 C34 C35 C36 2.4(5) . . . . ?
C33 C30 C29 C28 173.8(3) . . . . ?
C44 C45 C46 C42 2.9(5) . . . . ?
C29 C30 C33 C38 -129.6(3) . . . . ?
C29 C30 C33 C34 47.0(5) . . . . ?
